data_4031047
loop_
_publ_author_name
'Jin, Xing'
'Willeke, Matthias'
'Lucchesi, Ralph'
'Daniliuc, Constantin-Gabriel'
'Fr\"ohlich, Roland'
'Wibbeling, Birgit'
'Uhl, Werner'
'W\"urthwein, Ernst-Ulrich'

_publ_section_title
;
 Hydroalumination of Ketenimines and Subsequent Reactions with
 Heterocumulenes: Synthesis of Unsaturated Amide Derivatives and
 1,3-Diimines.
;
_journal_issue 12
_journal_name_full 'The Journal of organic chemistry'
_journal_page_first 6062
_journal_page_last 6075
_journal_paper_doi 10.1021/acs.joc.5b00466
_journal_volume 80
_journal_year 2015
_chemical_formula_sum 'C36 H46 N2'
_chemical_formula_weight 506.75
_chemical_name_systematic
; 
 ? 
;
_space_group_IT_number 14
_symmetry_cell_setting monoclinic
_symmetry_space_group_name_Hall '-P 2yn'
_symmetry_space_group_name_H-M 'P 1 21/n 1'
_atom_sites_solution_hydrogens geom
_atom_sites_solution_primary direct
_atom_sites_solution_secondary difmap
_audit_creation_method SHELXL-97
_cell_angle_alpha 90.00
_cell_angle_beta 91.927(2)
_cell_angle_gamma 90.00
_cell_formula_units_Z 4
_cell_length_a 15.5641(2)
_cell_length_b 9.7761(2)
_cell_length_c 20.3018(3)
_cell_measurement_reflns_used 7417
_cell_measurement_temperature 223(2)
_cell_measurement_theta_max 28.28
_cell_measurement_theta_min 4.08
_cell_volume 3087.30(9)
_computing_cell_refinement 'Collect (Nonius B.V., 1998)'
_computing_data_collection 'Collect (Nonius B.V., 1998)'
_computing_data_reduction 'Denzo-SMN (Otwinowski & Minor, 1997)'
_computing_molecular_graphics 'XP (BrukerAXS, 2000)'
_computing_publication_material 'SHELXL-97 (Sheldrick, 1997)'
_computing_structure_refinement 'SHELXL-97 (Sheldrick, 1997)'
_computing_structure_solution 'SHELXS-97 (Sheldrick, 1990)'
_diffrn_ambient_temperature 223(2)
_diffrn_measured_fraction_theta_full 0.990
_diffrn_measured_fraction_theta_max 0.990
_diffrn_measurement_device_type 'Nonius KappaCCD APEXII'
_diffrn_measurement_method '\w and \f scans'
_diffrn_radiation_monochromator 'Montel mirror'
_diffrn_radiation_source 'rotating anode Nonius FR591'
_diffrn_radiation_type MoK\a
_diffrn_radiation_wavelength 0.71073
_diffrn_reflns_av_R_equivalents 0.055
_diffrn_reflns_av_sigmaI/netI 0.0372
_diffrn_reflns_limit_h_max 18
_diffrn_reflns_limit_h_min -18
_diffrn_reflns_limit_k_max 10
_diffrn_reflns_limit_k_min -11
_diffrn_reflns_limit_l_max 24
_diffrn_reflns_limit_l_min -24
_diffrn_reflns_number 26814
_diffrn_reflns_theta_full 25.00
_diffrn_reflns_theta_max 25.00
_diffrn_reflns_theta_min 4.09
_exptl_absorpt_coefficient_mu 0.062
_exptl_absorpt_correction_T_max 0.9925
_exptl_absorpt_correction_T_min 0.9858
_exptl_absorpt_correction_type multi-scan
_exptl_absorpt_process_details 'Denzo (Otwinowski, Borek, Majewski & Minor, 2003)'
_exptl_crystal_colour colourless
_exptl_crystal_density_diffrn 1.090
_exptl_crystal_density_method 'not measured'
_exptl_crystal_description prism
_exptl_crystal_F_000 1104
_exptl_crystal_size_max 0.23
_exptl_crystal_size_mid 0.20
_exptl_crystal_size_min 0.12
_refine_diff_density_max 0.207
_refine_diff_density_min -0.150
_refine_diff_density_rms 0.035
_refine_ls_extinction_method none
_refine_ls_goodness_of_fit_ref 1.068
_refine_ls_hydrogen_treatment constr
_refine_ls_matrix_type full
_refine_ls_number_parameters 349
_refine_ls_number_reflns 5383
_refine_ls_number_restraints 0
_refine_ls_restrained_S_all 1.068
_refine_ls_R_factor_all 0.0727
_refine_ls_R_factor_gt 0.0528
_refine_ls_shift/su_max 0.000
_refine_ls_shift/su_mean 0.000
_refine_ls_structure_factor_coef Fsqd
_refine_ls_weighting_details 'calc w=1/[\s^2^(Fo^2^)+(0.0352P)^2^+1.7276P] where P=(Fo^2^+2Fc^2^)/3'
_refine_ls_weighting_scheme calc
_refine_ls_wR_factor_gt 0.1161
_refine_ls_wR_factor_ref 0.1306
_reflns_number_gt 4178
_reflns_number_total 5383
_reflns_threshold_expression >2sigma(I)
_cod_data_source_file jo5b00466_si_014.cif
_cod_data_source_block wue7237
_cod_depositor_comments 'Adding full bibliography for 4031041--4031057.cif.'
_cod_original_sg_symbol_H-M P21/n
_cod_database_code 4031047

loop_
_symmetry_equiv_pos_as_xyz
'x, y, z'
'-x+1/2, y+1/2, -z+1/2'
'-x, -y, -z'
'x-1/2, -y-1/2, z-1/2'

loop_
_atom_site_label
_atom_site_type_symbol
_atom_site_fract_x
_atom_site_fract_y
_atom_site_fract_z
_atom_site_U_iso_or_equiv
_atom_site_adp_type
_atom_site_occupancy
_atom_site_symmetry_multiplicity
_atom_site_calc_flag
_atom_site_refinement_flags
C1 C 0.25371(12) 0.21417(18) -0.08375(8) 0.0319(4) Uani 1 1 d .
C2 C 0.34263(12) 0.26859(19) -0.09916(8) 0.0352(4) Uani 1 1 d .
H2 H 0.3899 0.2376 -0.0732 0.042 Uiso 1 1 calc R
C3 C 0.24109(12) 0.22602(18) -0.00811(8) 0.0325(4) Uani 1 1 d .
C4 C 0.44633(13) 0.3874(2) -0.15630(10) 0.0479(5) Uani 1 1 d .
H4 H 0.4842 0.3365 -0.1248 0.058 Uiso 1 1 calc R
C5 C 0.46648(17) 0.3451(4) -0.22545(12) 0.0823(9) Uani 1 1 d .
H5A H 0.4574 0.2475 -0.2304 0.123 Uiso 1 1 calc R
H5B H 0.5259 0.3668 -0.2338 0.123 Uiso 1 1 calc R
H5C H 0.4291 0.3939 -0.2566 0.123 Uiso 1 1 calc R
C6 C 0.45892(19) 0.5392(3) -0.14534(18) 0.0874(9) Uani 1 1 d .
H6A H 0.4223 0.5896 -0.1764 0.131 Uiso 1 1 calc R
H6B H 0.5186 0.5628 -0.1519 0.131 Uiso 1 1 calc R
H6C H 0.4440 0.5624 -0.1007 0.131 Uiso 1 1 calc R
C11 C 0.18095(11) 0.29501(19) -0.11854(8) 0.0330(4) Uani 1 1 d .
C12 C 0.18218(13) 0.4372(2) -0.11866(9) 0.0375(4) Uani 1 1 d .
H12 H 0.2295 0.4835 -0.0993 0.045 Uiso 1 1 calc R
C13 C 0.11461(14) 0.5117(2) -0.14689(10) 0.0462(5) Uani 1 1 d .
H13 H 0.1169 0.6078 -0.1471 0.055 Uiso 1 1 calc R
C14 C 0.04422(15) 0.4454(3) -0.17468(11) 0.0563(6) Uani 1 1 d .
H14 H -0.0017 0.4958 -0.1936 0.068 Uiso 1 1 calc R
C15 C 0.04167(15) 0.3049(3) -0.17453(12) 0.0585(6) Uani 1 1 d .
H15 H -0.0064 0.2594 -0.1933 0.070 Uiso 1 1 calc R
C16 C 0.10940(13) 0.2297(2) -0.14701(9) 0.0437(5) Uani 1 1 d .
H16 H 0.1070 0.1337 -0.1476 0.052 Uiso 1 1 calc R
C21 C 0.25622(12) 0.06461(19) -0.10829(8) 0.0345(4) Uani 1 1 d .
C22 C 0.26691(15) 0.0425(2) -0.17528(9) 0.0479(5) Uani 1 1 d .
H22 H 0.2712 0.1180 -0.2037 0.058 Uiso 1 1 calc R
C23 C 0.27139(15) -0.0878(2) -0.20081(10) 0.0536(6) Uani 1 1 d .
H23 H 0.2782 -0.1001 -0.2463 0.064 Uiso 1 1 calc R
C24 C 0.26590(14) -0.1996(2) -0.16029(10) 0.0501(5) Uani 1 1 d .
H24 H 0.2691 -0.2886 -0.1776 0.060 Uiso 1 1 calc R
C25 C 0.25567(16) -0.1791(2) -0.09400(10) 0.0540(6) Uani 1 1 d .
H25 H 0.2511 -0.2550 -0.0659 0.065 Uiso 1 1 calc R
C26 C 0.25209(14) -0.0483(2) -0.06806(9) 0.0439(5) Uani 1 1 d .
H26 H 0.2468 -0.0365 -0.0224 0.053 Uiso 1 1 calc R
C31 C 0.15301(12) 0.1846(2) 0.01656(8) 0.0354(4) Uani 1 1 d .
H31 H 0.1255 0.1281 -0.0187 0.042 Uiso 1 1 calc R
C32 C 0.09378(13) 0.3077(2) 0.02611(9) 0.0423(5) Uani 1 1 d .
H32A H 0.1160 0.3630 0.0632 0.051 Uiso 1 1 calc R
H32B H 0.0932 0.3649 -0.0136 0.051 Uiso 1 1 calc R
C33 C 0.00266(13) 0.2616(2) 0.03949(10) 0.0495(5) Uani 1 1 d .
H33A H -0.0335 0.3420 0.0466 0.059 Uiso 1 1 calc R
H33B H -0.0211 0.2123 0.0010 0.059 Uiso 1 1 calc R
C34 C 0.00095(14) 0.1696(3) 0.09957(11) 0.0563(6) Uani 1 1 d .
H34A H 0.0167 0.2229 0.1390 0.068 Uiso 1 1 calc R
H34B H -0.0575 0.1347 0.1045 0.068 Uiso 1 1 calc R
C35 C 0.06234(14) 0.0502(2) 0.09403(10) 0.0497(5) Uani 1 1 d .
H35A H 0.0415 -0.0108 0.0586 0.060 Uiso 1 1 calc R
H35B H 0.0634 -0.0018 0.1353 0.060 Uiso 1 1 calc R
C36 C 0.15341(13) 0.0972(2) 0.07973(9) 0.0429(5) Uani 1 1 d .
H36A H 0.1905 0.0172 0.0743 0.052 Uiso 1 1 calc R
H36B H 0.1766 0.1510 0.1170 0.052 Uiso 1 1 calc R
C41 C 0.30629(12) 0.3028(2) 0.09354(8) 0.0355(4) Uani 1 1 d .
C42 C 0.28020(13) 0.4304(2) 0.11713(9) 0.0395(5) Uani 1 1 d .
C43 C 0.28503(14) 0.4523(2) 0.18491(10) 0.0505(5) Uani 1 1 d .
H43 H 0.2662 0.5362 0.2019 0.061 Uiso 1 1 calc R
C44 C 0.31693(15) 0.3533(3) 0.22761(10) 0.0541(6) Uani 1 1 d .
H44 H 0.3179 0.3688 0.2733 0.065 Uiso 1 1 calc R
C45 C 0.34728(14) 0.2322(2) 0.20326(10) 0.0490(5) Uani 1 1 d .
H45 H 0.3703 0.1666 0.2327 0.059 Uiso 1 1 calc R
C46 C 0.34473(13) 0.2043(2) 0.13597(9) 0.0409(5) Uani 1 1 d .
C47 C 0.25783(14) 0.5464(2) 0.06970(10) 0.0468(5) Uani 1 1 d .
H47 H 0.2319 0.5056 0.0291 0.056 Uiso 1 1 calc R
C48 C 0.34201(18) 0.6151(3) 0.05149(15) 0.0832(9) Uani 1 1 d .
H48A H 0.3705 0.6516 0.0909 0.125 Uiso 1 1 calc R
H48B H 0.3299 0.6889 0.0206 0.125 Uiso 1 1 calc R
H48C H 0.3791 0.5484 0.0314 0.125 Uiso 1 1 calc R
C49 C 0.1946(2) 0.6497(3) 0.09549(14) 0.0791(9) Uani 1 1 d .
H49A H 0.1438 0.6025 0.1100 0.119 Uiso 1 1 calc R
H49B H 0.1784 0.7137 0.0607 0.119 Uiso 1 1 calc R
H49C H 0.2211 0.6991 0.1323 0.119 Uiso 1 1 calc R
C50 C 0.38547(15) 0.0771(2) 0.10863(11) 0.0531(6) Uani 1 1 d .
H50 H 0.3512 0.0498 0.0688 0.064 Uiso 1 1 calc R
C51 C 0.47646(19) 0.1096(3) 0.08707(17) 0.0929(10) Uani 1 1 d .
H51A H 0.4747 0.1871 0.0572 0.139 Uiso 1 1 calc R
H51B H 0.4998 0.0307 0.0648 0.139 Uiso 1 1 calc R
H51C H 0.5126 0.1315 0.1255 0.139 Uiso 1 1 calc R
C52 C 0.3869(2) -0.0434(3) 0.15567(15) 0.0954(11) Uani 1 1 d .
H52A H 0.4256 -0.0238 0.1929 0.143 Uiso 1 1 calc R
H52B H 0.4065 -0.1244 0.1330 0.143 Uiso 1 1 calc R
H52C H 0.3294 -0.0590 0.1712 0.143 Uiso 1 1 calc R
N1 N 0.35643(10) 0.35231(18) -0.14439(8) 0.0414(4) Uani 1 1 d .
N2 N 0.30427(10) 0.27802(16) 0.02454(7) 0.0361(4) Uani 1 1 d .

loop_
_atom_site_aniso_label
_atom_site_aniso_U_11
_atom_site_aniso_U_22
_atom_site_aniso_U_33
_atom_site_aniso_U_23
_atom_site_aniso_U_13
_atom_site_aniso_U_12
C1 0.0363(10) 0.0332(10) 0.0259(9) -0.0011(7) -0.0003(7) 0.0005(8)
C2 0.0374(10) 0.0390(11) 0.0290(9) -0.0046(8) -0.0009(7) 0.0017(9)
C3 0.0385(10) 0.0301(9) 0.0289(9) 0.0002(7) -0.0004(7) 0.0036(8)
C4 0.0378(11) 0.0564(14) 0.0500(12) 0.0030(10) 0.0074(9) -0.0043(10)
C5 0.0556(16) 0.133(3) 0.0595(16) -0.0063(17) 0.0197(12) -0.0061(17)
C6 0.0638(18) 0.0611(18) 0.139(3) -0.0014(18) 0.0277(17) -0.0142(15)
C11 0.0343(10) 0.0416(11) 0.0233(9) 0.0018(7) 0.0022(7) -0.0004(9)
C12 0.0407(11) 0.0395(11) 0.0326(10) -0.0003(8) 0.0043(8) 0.0005(9)
C13 0.0521(13) 0.0436(12) 0.0433(11) 0.0074(9) 0.0091(9) 0.0067(10)
C14 0.0472(13) 0.0626(16) 0.0585(14) 0.0129(12) -0.0060(10) 0.0118(12)
C15 0.0447(13) 0.0668(16) 0.0628(15) 0.0094(12) -0.0163(11) -0.0035(12)
C16 0.0437(12) 0.0432(12) 0.0436(11) 0.0049(9) -0.0058(9) -0.0042(10)
C21 0.0360(10) 0.0371(10) 0.0301(9) -0.0028(8) -0.0011(7) -0.0002(9)
C22 0.0689(15) 0.0443(12) 0.0310(10) -0.0026(8) 0.0063(9) -0.0040(11)
C23 0.0710(16) 0.0542(14) 0.0363(11) -0.0122(10) 0.0112(10) -0.0059(12)
C24 0.0624(15) 0.0380(11) 0.0499(12) -0.0112(9) 0.0033(10) -0.0019(11)
C25 0.0807(17) 0.0371(11) 0.0438(12) 0.0017(9) -0.0021(11) 0.0028(12)
C26 0.0591(13) 0.0419(11) 0.0302(10) -0.0013(8) -0.0025(9) 0.0020(10)
C31 0.0385(10) 0.0393(10) 0.0283(9) -0.0027(8) 0.0010(7) -0.0015(9)
C32 0.0444(12) 0.0473(12) 0.0357(10) -0.0021(9) 0.0066(8) 0.0019(10)
C33 0.0421(12) 0.0597(14) 0.0468(12) -0.0056(10) 0.0052(9) 0.0028(11)
C34 0.0437(12) 0.0726(16) 0.0534(13) 0.0006(12) 0.0137(10) -0.0073(12)
C35 0.0526(13) 0.0555(14) 0.0412(11) 0.0054(10) 0.0034(9) -0.0132(11)
C36 0.0443(12) 0.0499(12) 0.0346(10) 0.0037(9) 0.0016(8) -0.0040(10)
C41 0.0334(10) 0.0437(11) 0.0292(9) -0.0036(8) -0.0011(7) -0.0042(9)
C42 0.0389(11) 0.0445(11) 0.0348(10) -0.0057(9) -0.0027(8) -0.0015(9)
C43 0.0563(13) 0.0560(14) 0.0392(11) -0.0133(10) 0.0007(9) 0.0024(11)
C44 0.0639(15) 0.0692(16) 0.0291(10) -0.0054(10) 0.0012(9) -0.0051(13)
C45 0.0542(13) 0.0557(14) 0.0364(11) 0.0062(10) -0.0088(9) -0.0079(11)
C46 0.0422(11) 0.0419(11) 0.0380(11) -0.0007(9) -0.0075(8) -0.0056(9)
C47 0.0508(13) 0.0429(12) 0.0461(12) -0.0065(9) -0.0096(9) 0.0010(10)
C48 0.0722(19) 0.078(2) 0.098(2) 0.0409(17) -0.0251(15) -0.0191(16)
C49 0.101(2) 0.0612(17) 0.0739(18) -0.0158(14) -0.0124(15) 0.0285(16)
C50 0.0607(14) 0.0458(13) 0.0513(13) -0.0056(10) -0.0185(10) 0.0062(11)
C51 0.070(2) 0.078(2) 0.131(3) -0.032(2) 0.0119(18) 0.0182(17)
C52 0.150(3) 0.0457(15) 0.089(2) 0.0068(14) -0.021(2) 0.0117(18)
N1 0.0373(9) 0.0486(10) 0.0385(9) 0.0037(8) 0.0049(7) -0.0029(8)
N2 0.0397(9) 0.0389(9) 0.0294(8) -0.0029(7) -0.0029(6) 0.0007(7)

loop_
_atom_type_symbol
_atom_type_description
_atom_type_scat_dispersion_real
_atom_type_scat_dispersion_imag
_atom_type_scat_source
C C 0.0033 0.0016 'International Tables Vol C Tables 4.2.6.8 and 6.1.1.4'
H H 0.0000 0.0000 'International Tables Vol C Tables 4.2.6.8 and 6.1.1.4'
N N 0.0061 0.0033 'International Tables Vol C Tables 4.2.6.8 and 6.1.1.4'

loop_
_geom_angle_atom_site_label_1
_geom_angle_atom_site_label_2
_geom_angle_atom_site_label_3
_geom_angle
C2 C1 C11 112.76(15)
C2 C1 C21 103.36(14)
C11 C1 C21 111.43(14)
C2 C1 C3 108.75(14)
C11 C1 C3 107.44(14)
C21 C1 C3 113.15(14)
N1 C2 C1 123.85(17)
N1 C2 H2 118.1
C1 C2 H2 118.1
N2 C3 C31 128.33(16)
N2 C3 C1 114.95(16)
C31 C3 C1 116.54(14)
N1 C4 C5 108.58(18)
N1 C4 C6 108.93(19)
C5 C4 C6 112.1(2)
N1 C4 H4 109.1
C5 C4 H4 109.1
C6 C4 H4 109.1
C4 C5 H5A 109.5
C4 C5 H5B 109.5
H5A C5 H5B 109.5
C4 C5 H5C 109.5
H5A C5 H5C 109.5
H5B C5 H5C 109.5
C4 C6 H6A 109.5
C4 C6 H6B 109.5
H6A C6 H6B 109.5
C4 C6 H6C 109.5
H6A C6 H6C 109.5
H6B C6 H6C 109.5
C12 C11 C16 117.94(18)
C12 C11 C1 120.41(17)
C16 C11 C1 121.52(17)
C13 C12 C11 121.05(19)
C13 C12 H12 119.5
C11 C12 H12 119.5
C14 C13 C12 120.2(2)
C14 C13 H13 119.9
C12 C13 H13 119.9
C15 C14 C13 119.5(2)
C15 C14 H14 120.2
C13 C14 H14 120.2
C14 C15 C16 120.6(2)
C14 C15 H15 119.7
C16 C15 H15 119.7
C15 C16 C11 120.7(2)
C15 C16 H16 119.6
C11 C16 H16 119.6
C26 C21 C22 117.70(18)
C26 C21 C1 124.42(16)
C22 C21 C1 117.82(16)
C23 C22 C21 121.34(19)
C23 C22 H22 119.3
C21 C22 H22 119.3
C24 C23 C22 120.39(19)
C24 C23 H23 119.8
C22 C23 H23 119.8
C23 C24 C25 118.8(2)
C23 C24 H24 120.6
C25 C24 H24 120.6
C24 C25 C26 120.9(2)
C24 C25 H25 119.5
C26 C25 H25 119.5
C21 C26 C25 120.79(18)
C21 C26 H26 119.6
C25 C26 H26 119.6
C3 C31 C32 112.50(16)
C3 C31 C36 116.16(15)
C32 C31 C36 108.41(15)
C3 C31 H31 106.4
C32 C31 H31 106.4
C36 C31 H31 106.4
C33 C32 C31 111.00(18)
C33 C32 H32A 109.4
C31 C32 H32A 109.4
C33 C32 H32B 109.4
C31 C32 H32B 109.4
H32A C32 H32B 108.0
C34 C33 C32 111.17(17)
C34 C33 H33A 109.4
C32 C33 H33A 109.4
C34 C33 H33B 109.4
C32 C33 H33B 109.4
H33A C33 H33B 108.0
C35 C34 C33 111.68(18)
C35 C34 H34A 109.3
C33 C34 H34A 109.3
C35 C34 H34B 109.3
C33 C34 H34B 109.3
H34A C34 H34B 107.9
C34 C35 C36 111.97(18)
C34 C35 H35A 109.2
C36 C35 H35A 109.2
C34 C35 H35B 109.2
C36 C35 H35B 109.2
H35A C35 H35B 107.9
C35 C36 C31 110.32(16)
C35 C36 H36A 109.6
C31 C36 H36A 109.6
C35 C36 H36B 109.6
C31 C36 H36B 109.6
H36A C36 H36B 108.1
C42 C41 C46 121.36(17)
C42 C41 N2 119.44(17)
C46 C41 N2 118.71(17)
C43 C42 C41 117.92(19)
C43 C42 C47 120.97(19)
C41 C42 C47 120.70(17)
C44 C43 C42 121.3(2)
C44 C43 H43 119.4
C42 C43 H43 119.4
C45 C44 C43 119.96(19)
C45 C44 H44 120.0
C43 C44 H44 120.0
C44 C45 C46 121.6(2)
C44 C45 H45 119.2
C46 C45 H45 119.2
C45 C46 C41 117.56(19)
C45 C46 C50 121.57(19)
C41 C46 C50 120.79(17)
C49 C47 C42 114.57(19)
C49 C47 C48 111.3(2)
C42 C47 C48 107.51(17)
C49 C47 H47 107.8
C42 C47 H47 107.8
C48 C47 H47 107.8
C47 C48 H48A 109.5
C47 C48 H48B 109.5
H48A C48 H48B 109.5
C47 C48 H48C 109.5
H48A C48 H48C 109.5
H48B C48 H48C 109.5
C47 C49 H49A 109.5
C47 C49 H49B 109.5
H49A C49 H49B 109.5
C47 C49 H49C 109.5
H49A C49 H49C 109.5
H49B C49 H49C 109.5
C46 C50 C52 113.9(2)
C46 C50 C51 109.8(2)
C52 C50 C51 110.3(2)
C46 C50 H50 107.5
C52 C50 H50 107.5
C51 C50 H50 107.5
C50 C51 H51A 109.5
C50 C51 H51B 109.5
H51A C51 H51B 109.5
C50 C51 H51C 109.5
H51A C51 H51C 109.5
H51B C51 H51C 109.5
C50 C52 H52A 109.5
C50 C52 H52B 109.5
H52A C52 H52B 109.5
C50 C52 H52C 109.5
H52A C52 H52C 109.5
H52B C52 H52C 109.5
C2 N1 C4 117.43(17)
C3 N2 C41 124.92(16)

loop_
_geom_bond_atom_site_label_1
_geom_bond_atom_site_label_2
_geom_bond_distance
C1 C2 1.525(3)
C1 C11 1.534(2)
C1 C21 1.546(2)
C1 C3 1.559(2)
C2 N1 1.254(2)
C2 H2 0.9400
C3 N2 1.273(2)
C3 C31 1.530(3)
C4 N1 1.468(3)
C4 C5 1.507(3)
C4 C6 1.512(3)
C4 H4 0.9900
C5 H5A 0.9700
C5 H5B 0.9700
C5 H5C 0.9700
C6 H6A 0.9700
C6 H6B 0.9700
C6 H6C 0.9700
C11 C12 1.390(3)
C11 C16 1.392(3)
C12 C13 1.388(3)
C12 H12 0.9400
C13 C14 1.378(3)
C13 H13 0.9400
C14 C15 1.373(3)
C14 H14 0.9400
C15 C16 1.387(3)
C15 H15 0.9400
C16 H16 0.9400
C21 C26 1.376(3)
C21 C22 1.393(3)
C22 C23 1.378(3)
C22 H22 0.9400
C23 C24 1.373(3)
C23 H23 0.9400
C24 C25 1.375(3)
C24 H24 0.9400
C25 C26 1.385(3)
C25 H25 0.9400
C26 H26 0.9400
C31 C32 1.533(3)
C31 C36 1.541(3)
C31 H31 0.9900
C32 C33 1.521(3)
C32 H32A 0.9800
C32 H32B 0.9800
C33 C34 1.517(3)
C33 H33A 0.9800
C33 H33B 0.9800
C34 C35 1.515(3)
C34 H34A 0.9800
C34 H34B 0.9800
C35 C36 1.527(3)
C35 H35A 0.9800
C35 H35B 0.9800
C36 H36A 0.9800
C36 H36B 0.9800
C41 C42 1.401(3)
C41 C46 1.412(3)
C41 N2 1.421(2)
C42 C43 1.392(3)
C42 C47 1.521(3)
C43 C44 1.380(3)
C43 H43 0.9400
C44 C45 1.373(3)
C44 H44 0.9400
C45 C46 1.392(3)
C45 H45 0.9400
C46 C50 1.510(3)
C47 C49 1.516(3)
C47 C48 1.528(3)
C47 H47 0.9900
C48 H48A 0.9700
C48 H48B 0.9700
C48 H48C 0.9700
C49 H49A 0.9700
C49 H49B 0.9700
C49 H49C 0.9700
C50 C52 1.516(3)
C50 C51 1.530(4)
C50 H50 0.9900
C51 H51A 0.9700
C51 H51B 0.9700
C51 H51C 0.9700
C52 H52A 0.9700
C52 H52B 0.9700
C52 H52C 0.9700

loop_
_geom_torsion_atom_site_label_1
_geom_torsion_atom_site_label_2
_geom_torsion_atom_site_label_3
_geom_torsion_atom_site_label_4
_geom_torsion
C11 C1 C2 N1 -12.7(2)
C21 C1 C2 N1 107.7(2)
C3 C1 C2 N1 -131.79(18)
C2 C1 C3 N2 0.8(2)
C11 C1 C3 N2 -121.58(17)
C21 C1 C3 N2 114.99(18)
C2 C1 C3 C31 176.27(15)
C11 C1 C3 C31 53.9(2)
C21 C1 C3 C31 -69.5(2)
C2 C1 C11 C12 -45.5(2)
C21 C1 C11 C12 -161.18(16)
C3 C1 C11 C12 74.3(2)
C2 C1 C11 C16 138.79(17)
C21 C1 C11 C16 23.1(2)
C3 C1 C11 C16 -101.40(19)
C16 C11 C12 C13 -0.7(3)
C1 C11 C12 C13 -176.56(16)
C11 C12 C13 C14 0.9(3)
C12 C13 C14 C15 -0.3(3)
C13 C14 C15 C16 -0.3(4)
C14 C15 C16 C11 0.5(4)
C12 C11 C16 C15 0.0(3)
C1 C11 C16 C15 175.83(19)
C2 C1 C21 C26 114.4(2)
C11 C1 C21 C26 -124.21(19)
C3 C1 C21 C26 -3.0(3)
C2 C1 C21 C22 -62.8(2)
C11 C1 C21 C22 58.5(2)
C3 C1 C21 C22 179.75(17)
C26 C21 C22 C23 1.4(3)
C1 C21 C22 C23 178.8(2)
C21 C22 C23 C24 -0.4(4)
C22 C23 C24 C25 0.2(4)
C23 C24 C25 C26 -0.9(4)
C22 C21 C26 C25 -2.1(3)
C1 C21 C26 C25 -179.3(2)
C24 C25 C26 C21 1.9(4)
N2 C3 C31 C32 77.3(2)
C1 C3 C31 C32 -97.53(18)
N2 C3 C31 C36 -48.5(3)
C1 C3 C31 C36 136.72(17)
C3 C31 C32 C33 170.56(15)
C36 C31 C32 C33 -59.6(2)
C31 C32 C33 C34 57.6(2)
C32 C33 C34 C35 -53.7(3)
C33 C34 C35 C36 53.6(2)
C34 C35 C36 C31 -56.5(2)
C3 C31 C36 C35 -173.60(16)
C32 C31 C36 C35 58.6(2)
C46 C41 C42 C43 -6.5(3)
N2 C41 C42 C43 -178.43(17)
C46 C41 C42 C47 166.15(18)
N2 C41 C42 C47 -5.7(3)
C41 C42 C43 C44 1.9(3)
C47 C42 C43 C44 -170.7(2)
C42 C43 C44 C45 2.2(3)
C43 C44 C45 C46 -1.8(3)
C44 C45 C46 C41 -2.7(3)
C44 C45 C46 C50 174.2(2)
C42 C41 C46 C45 6.9(3)
N2 C41 C46 C45 178.84(17)
C42 C41 C46 C50 -170.01(19)
N2 C41 C46 C50 1.9(3)
C43 C42 C47 C49 -34.3(3)
C41 C42 C47 C49 153.2(2)
C43 C42 C47 C48 89.9(3)
C41 C42 C47 C48 -82.6(2)
C45 C46 C50 C52 29.6(3)
C41 C46 C50 C52 -153.6(2)
C45 C46 C50 C51 -94.8(3)
C41 C46 C50 C51 82.0(3)
C1 C2 N1 C4 -175.61(16)
C5 C4 N1 C2 118.6(2)
C6 C4 N1 C2 -119.1(2)
C31 C3 N2 C41 3.1(3)
C1 C3 N2 C41 177.94(16)
C42 C41 N2 C3 -92.0(2)
C46 C41 N2 C3 95.9(2)
